data_4321455
loop_
_publ_author_name
'Andrea J. Clarkson'
'David A. Buckingham'
'Andrew J. Rogers'
'Allan G. Blackman'
'Charles R. Clark'

_publ_section_title
;
 Kinetic Origin of the Chelate Effect. Base Hydrolysis, H-Exchange
 Reactivity, and Structures of syn,anti-[Co(cyclen)(NH3)2]3+ and
 syn,anti-[Co(cyclen)(diamine)]3+ Ions (diamine = H2N(CH2)2NH2,
 H2N(CH2)3NH2)
;
_journal_name_full 'Inorganic Chemistry'
_journal_page_first 4769
_journal_page_last 4775
_journal_paper_doi 10.1021/ic000325g
_journal_volume 39
_journal_year 2000
_chemical_formula_sum 'C8 H26 Cl3 Co N6 O13'
_chemical_formula_weight 579.63
_chemical_name_systematic
;
 ?
;
_space_group_IT_number 62
_symmetry_cell_setting orthorhombic
_symmetry_space_group_name_Hall '-P 2ac 2n'
_symmetry_space_group_name_H-M 'P n m a'
_atom_sites_solution_hydrogens geom
_atom_sites_solution_primary direct
_atom_sites_solution_secondary difmap
_audit_conform_dict_location ftp://ftp.iucr.org/cifdics/cif_core2.1beta.dic
_audit_conform_dict_name cif_core.dic
_audit_conform_dict_version 2.1beta3
_audit_creation_date 2000-02-28T11:28:14-00:00
_audit_creation_method 'WinGX routine CIF_UPDATE'
_cell_angle_alpha 90
_cell_angle_beta 90
_cell_angle_gamma 90
_cell_formula_units_Z 4
_cell_length_a 17.805(4)
_cell_length_b 12.123(3)
_cell_length_c 9.493(2)
_cell_measurement_temperature 163(2)
_cell_volume 2049.1(8)
_computing_structure_refinement 'SHELXL-97 (Sheldrick, 1997)'
_diffrn_ambient_temperature 163(2)
_diffrn_measured_fraction_theta_full 0.981
_diffrn_measured_fraction_theta_max 0.981
_diffrn_radiation_monochromator graphite
_diffrn_radiation_type MoK\a
_diffrn_radiation_wavelength 0.71073
_diffrn_reflns_av_R_equivalents 0.0192
_diffrn_reflns_av_sigmaI/netI 0.0069
_diffrn_reflns_limit_h_max 22
_diffrn_reflns_limit_h_min -21
_diffrn_reflns_limit_k_max 15
_diffrn_reflns_limit_k_min -14
_diffrn_reflns_limit_l_max 11
_diffrn_reflns_limit_l_min -5
_diffrn_reflns_number 23577
_diffrn_reflns_theta_full 26.39
_diffrn_reflns_theta_max 26.39
_diffrn_reflns_theta_min 2.29
_exptl_absorpt_coefficient_mu 1.306
_exptl_crystal_density_diffrn 1.879
_exptl_crystal_density_method 'not measured'
_exptl_crystal_F_000 1192
_refine_diff_density_max 0.563
_refine_diff_density_min -0.655
_refine_diff_density_rms 0.079
_refine_ls_extinction_method none
_refine_ls_goodness_of_fit_ref 0.999
_refine_ls_hydrogen_treatment mixed
_refine_ls_matrix_type full
_refine_ls_number_parameters 165
_refine_ls_number_reflns 2160
_refine_ls_number_restraints 0
_refine_ls_restrained_S_all 0.999
_refine_ls_R_factor_all 0.0308
_refine_ls_R_factor_gt 0.03
_refine_ls_shift/su_max 2.358
_refine_ls_shift/su_mean 0.077
_refine_ls_structure_factor_coef Fsqd
_refine_ls_weighting_scheme calc
_refine_ls_wR_factor_gt 0.0848
_refine_ls_wR_factor_ref 0.0861
_reflns_number_gt 2089
_reflns_number_total 2160
_reflns_threshold_expression >2sigma(I)
_cod_data_source_file ic000325g_2.cif
_cod_data_source_block diaxa
_cod_database_code 4321455

loop_
_symmetry_equiv_pos_as_xyz
'x, y, z'
'-x+1/2, -y, z+1/2'
'-x, y+1/2, -z'
'x+1/2, -y+1/2, -z+1/2'
'-x, -y, -z'
'x-1/2, y, -z-1/2'
'x, -y-1/2, z'
'-x-1/2, y-1/2, z-1/2'

loop_
_atom_site_label
_atom_site_type_symbol
_atom_site_fract_x
_atom_site_fract_y
_atom_site_fract_z
_atom_site_U_iso_or_equiv
_atom_site_adp_type
_atom_site_occupancy
_atom_site_symmetry_multiplicity
_atom_site_calc_flag
_atom_site_refinement_flags
_atom_site_disorder_assembly
_atom_site_disorder_group
Co1 Co 0.113842(18) 0.25 0.12835(4) 0.01225(13) Uani 1 2 d S . .
N1 N 0.13493(13) 0.25 0.3287(2) 0.0159(4) Uani 1 2 d S . .
H1 H 0.089(2) 0E1(5) 0.372(3) 0.019 Uiso 1 2 calc S . .
N3 N 0.22024(13) 0.25 0.0790(2) 0.0169(4) Uani 1 2 d S . .
H3 H 0.2472(19) 0E1(5) 0.160(4) 0.02 Uiso 1 2 calc S . .
N2 N 0.12583(9) 0.08711(14) 0.14007(17) 0.0165(3) Uani 1 1 d . . .
H2 H 0.0864(14) 0.054(2) 0.097(3) 0.02 Uiso 1 1 calc . . .
N5 N 0.00408(12) 0.25 0.1666(2) 0.0187(5) Uani 1 2 d S . .
H5A H -0.0155 0.3143 0.1403 0.028 Uiso 0.5 1 calc PR . .
H5B H -0.0038 0.2399 0.2583 0.028 Uiso 0.5 1 calc PR . .
H5C H -0.0176 0.1957 0.1184 0.028 Uiso 0.5 1 calc PR . .
N6 N 0.08229(13) 0.25 -0.0721(2) 0.0185(5) Uani 1 2 d S . .
H6A H 0.1196 0.2755 -0.1254 0.028 Uiso 0.5 1 calc PR . .
H6B H 0.0422 0.293 -0.0825 0.028 Uiso 0.5 1 calc PR . .
H6C H 0.0709 0.1815 -0.0984 0.028 Uiso 0.5 1 calc PR . .
C1 C 0.17119(11) 0.14463(17) 0.36999(19) 0.0194(4) Uani 1 1 d . . .
H1A H 0.1687 0.1339 0.4711 0.023 Uiso 1 1 calc R . .
H1B H 0.2234 0.1432 0.3408 0.023 Uiso 1 1 calc R . .
C2 C 0.12608(11) 0.05692(17) 0.2932(2) 0.0211(4) Uani 1 1 d . . .
H2A H 0.1488 -0.015 0.3064 0.025 Uiso 1 1 calc R . .
H2B H 0.0751 0.0545 0.3292 0.025 Uiso 1 1 calc R . .
C3 C 0.19845(11) 0.05127(16) 0.0707(2) 0.0214(4) Uani 1 1 d . . .
H3A H 0.1877 -0.0046 0.0004 0.026 Uiso 1 1 calc R . .
H3B H 0.2312 0.0188 0.141 0.026 Uiso 1 1 calc R . .
C4 C 0.23812(11) 0.14732(16) 0.0013(2) 0.0238(4) Uani 1 1 d . . .
H4A H 0.2919 0.1349 0.002 0.029 Uiso 1 1 calc R . .
H4B H 0.2219 0.154 -0.0959 0.029 Uiso 1 1 calc R . .
Cl1 Cl 0.39914(3) 0.01408(4) 0.22630(5) 0.02257(15) Uani 1 1 d . . .
O1 O 0.35604(10) 0.11388(16) 0.2503(2) 0.0407(4) Uani 1 1 d . . .
O2 O 0.45109(9) -0.00022(12) 0.34299(17) 0.0274(4) Uani 1 1 d . . .
O3 O 0.34850(10) -0.07807(14) 0.22046(17) 0.0329(4) Uani 1 1 d . . .
O4 O 0.43946(11) 0.0242(2) 0.0979(2) 0.0524(6) Uani 1 1 d . . .
Cl2 Cl 0.37628(4) 0.25 0.64983(7) 0.01985(17) Uani 1 2 d S . .
O5 O 0.37669(17) 0.25 0.8002(3) 0.0476(7) Uani 1 2 d S . .
O6 O 0.41567(10) 0.15379(13) 0.5991(2) 0.0362(4) Uani 1 1 d . . .
O7 O 0.30064(15) 0.25 0.6014(4) 0.0561(8) Uani 1 2 d S . .
O9 O 0.00018(16) 0.25 0.4909(3) 0.0678(11) Uani 1 2 d S . .

loop_
_atom_site_aniso_label
_atom_site_aniso_U_11
_atom_site_aniso_U_22
_atom_site_aniso_U_33
_atom_site_aniso_U_23
_atom_site_aniso_U_13
_atom_site_aniso_U_12
Co1 0.01120(19) 0.0121(2) 0.0135(2) 0 -0.00140(12) 0
N1 0.0136(10) 0.0186(11) 0.0154(10) 0 0.0003(9) 0
N3 0.0154(10) 0.0195(11) 0.0158(11) 0 -0.0015(9) 0
N2 0.0154(8) 0.0162(8) 0.0180(8) 0.0004(6) -0.0029(6) 0.0008(6)
N5 0.0150(10) 0.0198(11) 0.0212(11) 0 -0.0013(9) 0
N6 0.0172(11) 0.0195(11) 0.0187(11) 0 -0.0030(9) 0
C1 0.0213(9) 0.0211(9) 0.0159(9) 0.0035(7) -0.0024(7) 0.0023(8)
C2 0.0252(10) 0.0176(9) 0.0206(9) 0.0053(8) -0.0011(7) 0.0004(7)
C3 0.0207(9) 0.0193(9) 0.0243(10) -0.0038(8) -0.0004(8) 0.0060(7)
C4 0.0199(9) 0.0257(10) 0.0259(10) -0.0027(8) 0.0031(8) 0.0047(8)
Cl1 0.0191(2) 0.0304(3) 0.0182(3) 0.00149(18) -0.00114(17) -0.00574(18)
O1 0.0347(9) 0.0352(10) 0.0523(11) -0.0029(8) -0.0144(8) 0.0074(7)
O2 0.0233(8) 0.0318(9) 0.0271(8) -0.0002(6) -0.0084(6) 0.0005(6)
O3 0.0325(8) 0.0361(9) 0.0300(8) 0.0020(7) -0.0073(7) -0.0122(7)
O4 0.0402(10) 0.0909(16) 0.0261(9) 0.0049(10) 0.0091(8) -0.0184(11)
Cl2 0.0174(3) 0.0176(3) 0.0246(3) 0 0.0021(2) 0
O5 0.0577(18) 0.0597(19) 0.0254(13) 0 0.0099(12) 0
O6 0.0404(9) 0.0169(8) 0.0511(10) -0.0016(7) 0.0164(8) 0.0013(7)
O7 0.0232(13) 0.0637(19) 0.081(2) 0 -0.0157(14) 0
O9 0.0393(16) 0.118(3) 0.0455(17) 0 0.0203(14) 0

loop_
_atom_type_symbol
_atom_type_description
_atom_type_scat_dispersion_real
_atom_type_scat_dispersion_imag
_atom_type_scat_source
C C 0.0033 0.0016 'International Tables Vol C Tables 4.2.6.8 and 6.1.1.4'
H H 0 0 'International Tables Vol C Tables 4.2.6.8 and 6.1.1.4'
N N 0.0061 0.0033 'International Tables Vol C Tables 4.2.6.8 and 6.1.1.4'
O O 0.0106 0.006 'International Tables Vol C Tables 4.2.6.8 and 6.1.1.4'
Cl Cl 0.1484 0.1585 'International Tables Vol C Tables 4.2.6.8 and 6.1.1.4'
Co Co 0.3494 0.9721 'International Tables Vol C Tables 4.2.6.8 and 6.1.1.4'

loop_
_geom_angle_atom_site_label_1
_geom_angle_atom_site_label_2
_geom_angle_atom_site_label_3
_geom_angle
_geom_angle_site_symmetry_1
_geom_angle_site_symmetry_3
_geom_angle_publ_flag
N1 Co1 N3 92.73(10) . . ?
N1 Co1 N6 174.72(9) . . ?
N3 Co1 N6 92.55(10) . . ?
N1 Co1 N2 85.66(5) . 7_565 ?
N3 Co1 N2 84.79(5) . 7_565 ?
N6 Co1 N2 94.82(5) . 7_565 ?
N1 Co1 N2 85.66(5) . . ?
N3 Co1 N2 84.79(5) . . ?
N6 Co1 N2 94.82(5) . . ?
N2 Co1 N2 166.10(10) 7_565 . ?
N1 Co1 N5 90.64(10) . . ?
N3 Co1 N5 176.63(9) . . ?
N6 Co1 N5 84.08(10) . . ?
N2 Co1 N5 95.47(5) 7_565 . ?
N2 Co1 N5 95.47(5) . . ?
C1 N1 C1 118.8(2) 7_565 . ?
C1 N1 Co1 110.09(12) 7_565 . ?
C1 N1 Co1 110.09(12) . . ?
C4 N3 C4 114.4(2) 7_565 . ?
C4 N3 Co1 109.15(12) 7_565 . ?
C4 N3 Co1 109.15(12) . . ?
C2 N2 C3 110.44(15) . . ?
C2 N2 Co1 107.28(12) . . ?
C3 N2 Co1 110.61(12) . . ?
N1 C1 C2 104.22(15) . . ?
N2 C2 C1 107.23(15) . . ?
N2 C3 C4 111.53(15) . . ?
N3 C4 C3 109.27(16) . . ?
O4 Cl1 O3 110.58(12) . . ?
O4 Cl1 O1 109.26(14) . . ?
O3 Cl1 O1 108.82(11) . . ?
O4 Cl1 O2 110.06(12) . . ?
O3 Cl1 O2 109.63(9) . . ?
O1 Cl1 O2 108.44(10) . . ?
O7 Cl2 O5 109.15(19) . . ?
O7 Cl2 O6 110.60(11) . 7_565 ?
O5 Cl2 O6 109.34(11) . 7_565 ?
O7 Cl2 O6 110.60(11) . . ?
O5 Cl2 O6 109.34(11) . . ?
O6 Cl2 O6 107.78(14) 7_565 . ?

loop_
_geom_bond_atom_site_label_1
_geom_bond_atom_site_label_2
_geom_bond_distance
_geom_bond_site_symmetry_2
_geom_bond_publ_flag
Co1 N1 1.938(2) . ?
Co1 N3 1.952(2) . ?
Co1 N6 1.984(2) . ?
Co1 N2 1.9894(17) 7_565 ?
Co1 N2 1.9894(17) . ?
Co1 N5 1.988(2) . ?
N1 C1 1.484(2) 7_565 ?
N1 C1 1.484(2) . ?
N3 C4 1.481(2) 7_565 ?
N3 C4 1.481(2) . ?
N2 C2 1.499(2) . ?
N2 C3 1.515(2) . ?
C1 C2 1.519(3) . ?
C3 C4 1.513(3) . ?
Cl1 O4 1.4199(19) . ?
Cl1 O3 1.4367(17) . ?
Cl1 O1 1.4508(19) . ?
Cl1 O2 1.4535(16) . ?
Cl2 O7 1.423(3) . ?
Cl2 O5 1.427(3) . ?
Cl2 O6 1.4438(16) 7_565 ?
Cl2 O6 1.4438(16) . ?
